data_7060303
loop_
_publ_author_name
'Isaia, Francesco'
'Garau, Alessandra'
'Castellano, Carlo'
'Demartin, Francesco'
'Aragoni, M. Carla'
'Arca, Massimiliano'
'Caltagirone, Claudia'
'Lippolis, Vito'
'Pivetta, Tiziana'

_publ_section_title
;
 Stabilization of caesium ions by simple organic molecules: crystal
 structures of Cs(OXL) (OXL = oxalurate anion) and the CsOH/cyanuric acid
 co-crystal Cs3(CYH3)4(OH)3 (CYH3 = cyanuric acid)
;
_journal_issue 6
_journal_name_full 'New Journal of Chemistry'
_journal_page_first 3263
_journal_page_last 3270
_journal_paper_doi 10.1039/D0NJ05601D
_journal_volume 45
_journal_year 2021
_chemical_formula_sum 'C3 H3 Cs N2 O4'
_chemical_formula_weight 263.98
_space_group_crystal_system triclinic
_space_group_IT_number 2
_space_group_name_Hall '-P 1'
_space_group_name_H-M_alt 'P -1'
_atom_sites_solution_hydrogens geom
_audit_creation_method SHELXL-2017/1
_audit_update_record
;
2020-12-29 deposited with the CCDC.	2021-01-13 downloaded from the CCDC.
;
_cell_angle_alpha 71.081(10)
_cell_angle_beta 83.485(10)
_cell_angle_gamma 81.220(10)
_cell_formula_units_Z 4
_cell_length_a 7.8313(4)
_cell_length_b 8.4529(4)
_cell_length_c 10.3855(5)
_cell_measurement_reflns_used 7287
_cell_measurement_temperature 294(2)
_cell_measurement_theta_max 20.36
_cell_measurement_theta_min 2.90
_cell_volume 641.22(7)
_computing_cell_refinement 'SAINT Bruker-AXS'
_computing_data_collection 'Bruker APEXII Bruker-AXS'
_computing_data_reduction 'SAINT Bruker-AXS'
_computing_molecular_graphics 'DIAMOND Crystal Impact'
_computing_structure_refinement 'SHELXL-2017/1 (Sheldrick, 2017)'
_computing_structure_solution SIR92
_diffrn_ambient_temperature 293(2)
_diffrn_measured_fraction_theta_full 0.998
_diffrn_measured_fraction_theta_max 0.902
_diffrn_measurement_device_type 'APEX II CCD diffractometer'
_diffrn_measurement_method 'omega scan'
_diffrn_radiation_type MoK\a
_diffrn_radiation_wavelength 0.71073
_diffrn_reflns_av_R_equivalents 0.0300
_diffrn_reflns_av_unetI/netI 0.0478
_diffrn_reflns_Laue_measured_fraction_full 0.998
_diffrn_reflns_Laue_measured_fraction_max 0.902
_diffrn_reflns_limit_h_max 10
_diffrn_reflns_limit_h_min 0
_diffrn_reflns_limit_k_max 11
_diffrn_reflns_limit_k_min -11
_diffrn_reflns_limit_l_max 14
_diffrn_reflns_limit_l_min -13
_diffrn_reflns_number 8153
_diffrn_reflns_point_group_measured_fraction_full 0.998
_diffrn_reflns_point_group_measured_fraction_max 0.902
_diffrn_reflns_theta_full 25.000
_diffrn_reflns_theta_max 29.384
_diffrn_reflns_theta_min 2.078
_diffrn_source 'fine focus sealed tube'
_exptl_absorpt_coefficient_mu 5.730
_exptl_absorpt_correction_T_max 1.000
_exptl_absorpt_correction_T_min 0.554
_exptl_absorpt_correction_type empirical
_exptl_absorpt_process_details SADABS
_exptl_crystal_colour colorless
_exptl_crystal_density_diffrn 2.734
_exptl_crystal_description pseudoprism
_exptl_crystal_F_000 488
_exptl_crystal_size_max 0.25
_exptl_crystal_size_mid 0.12
_exptl_crystal_size_min 0.10
_refine_diff_density_max 1.533
_refine_diff_density_min -1.733
_refine_diff_density_rms 0.224
_refine_ls_extinction_method none
_refine_ls_goodness_of_fit_ref 0.959
_refine_ls_hydrogen_treatment constr
_refine_ls_matrix_type full
_refine_ls_number_parameters 181
_refine_ls_number_reflns 3188
_refine_ls_number_restraints 0
_refine_ls_restrained_S_all 0.959
_refine_ls_R_factor_all 0.0351
_refine_ls_R_factor_gt 0.0299
_refine_ls_shift/su_max 0.001
_refine_ls_shift/su_mean 0.000
_refine_ls_structure_factor_coef Fsqd
_refine_ls_weighting_details 'w=1/[\s^2^(Fo^2^)+(0.0358P)^2^] where P=(Fo^2^+2Fc^2^)/3'
_refine_ls_weighting_scheme calc
_refine_ls_wR_factor_gt 0.0742
_refine_ls_wR_factor_ref 0.0750
_reflns_Friedel_coverage 0.000
_reflns_number_gt 2503
_reflns_number_total 3188
_reflns_threshold_expression 'I > 2\s(I)'
_cod_data_source_file d0nj05601d2.cif
_cod_data_source_block Cs(oxalurate)
_cod_depositor_comments 'Adding full bibliography for 7060303--7060304.cif.'
_cod_database_code 7060303
_shelx_shelxl_version_number 2017/1
_shelx_space_group_comment
;
The symmetry employed for this shelxl refinement is uniquely defined
by the following loop, which should always be used as a source of
symmetry information in preference to the above space-group names.
They are only intended as comments.
;

loop_
_space_group_symop_operation_xyz
'x, y, z'
'-x, -y, -z'

loop_
_atom_site_label
_atom_site_type_symbol
_atom_site_fract_x
_atom_site_fract_y
_atom_site_fract_z
_atom_site_U_iso_or_equiv
_atom_site_adp_type
_atom_site_occupancy
_atom_site_site_symmetry_order
_atom_site_calc_flag
_atom_site_refinement_flags_posn
_atom_site_refinement_flags_adp
_atom_site_refinement_flags_occupancy
_atom_site_disorder_assembly
_atom_site_disorder_group
Cs1 Cs 0.12540(4) 0.66488(4) 0.64501(3) 0.02432(10) Uani 1 1 d . . . . .
Cs2 Cs -0.01460(4) 0.88880(4) 0.25895(3) 0.02893(10) Uani 1 1 d . . . . .
O1 O 0.3371(5) 0.6672(4) 0.3842(4) 0.0335(9) Uani 1 1 d . . . . .
O2 O 0.5157(5) 0.5430(4) 0.2506(4) 0.0300(8) Uani 1 1 d . . . . .
O3 O 0.2009(5) 0.3707(4) 0.5033(4) 0.0320(9) Uani 1 1 d . . . . .
O4 O 0.2064(4) 0.0483(4) 0.4676(4) 0.0299(8) Uani 1 1 d . . . . .
O5 O 0.2215(5) 0.8764(4) 0.0160(4) 0.0376(10) Uani 1 1 d . . . . .
O6 O 0.3279(5) 0.7739(4) -0.1546(3) 0.0290(8) Uani 1 1 d . . . . .
O7 O 0.1045(5) 0.5733(4) 0.1524(3) 0.0276(8) Uani 1 1 d . . . . .
O8 O 0.1162(4) 0.2448(4) 0.1285(3) 0.0272(8) Uani 1 1 d . . . . .
N1 N 0.3799(5) 0.2563(4) 0.3578(4) 0.0207(8) Uani 1 1 d . . . . .
H1 H 0.462479 0.280019 0.295281 0.025 Uiso 1 1 calc R U . . .
N2 N 0.4360(5) -0.0015(5) 0.3266(4) 0.0281(10) Uani 1 1 d . . . . .
H2A H 0.417108 -0.103140 0.339059 0.034 Uiso 1 1 calc R U . . .
H2B H 0.522155 0.038452 0.273279 0.034 Uiso 1 1 calc R U . . .
N3 N 0.2659(5) 0.4647(5) -0.0078(4) 0.0205(8) Uani 1 1 d . . . . .
H3 H 0.341113 0.490976 -0.075875 0.025 Uiso 1 1 calc R U . . .
N4 N 0.3121(6) 0.2073(5) -0.0400(5) 0.0320(11) Uani 1 1 d . . . . .
H4A H 0.295801 0.104117 -0.024059 0.038 Uiso 1 1 calc R U . . .
H4B H 0.385830 0.252203 -0.104395 0.038 Uiso 1 1 calc R U . . .
C1 C 0.3965(6) 0.5473(6) 0.3415(5) 0.0195(9) Uani 1 1 d . . . . .
C2 C 0.3144(6) 0.3813(6) 0.4113(5) 0.0197(9) Uani 1 1 d . . . . .
C3 C 0.3322(6) 0.0938(6) 0.3898(5) 0.0208(10) Uani 1 1 d . . . . .
C4 C 0.2571(6) 0.7638(6) -0.0377(5) 0.0202(9) Uani 1 1 d . . . . .
C5 C 0.1988(6) 0.5886(6) 0.0485(4) 0.0181(9) Uani 1 1 d . . . . .
C6 C 0.2236(6) 0.2971(6) 0.0349(5) 0.0204(10) Uani 1 1 d . . . . .

loop_
_atom_site_aniso_label
_atom_site_aniso_U_11
_atom_site_aniso_U_22
_atom_site_aniso_U_33
_atom_site_aniso_U_23
_atom_site_aniso_U_13
_atom_site_aniso_U_12
Cs1 0.02448(17) 0.02891(18) 0.01917(16) -0.00851(12) 0.00797(12) -0.00686(13)
Cs2 0.0368(2) 0.02345(18) 0.02144(17) -0.00401(13) 0.01138(13) -0.00472(14)
O1 0.043(2) 0.0220(18) 0.036(2) -0.0138(16) 0.0204(17) -0.0110(16)
O2 0.032(2) 0.0248(19) 0.0316(19) -0.0103(15) 0.0199(16) -0.0104(15)
O3 0.038(2) 0.0271(19) 0.0315(19) -0.0133(16) 0.0226(17) -0.0162(16)
O4 0.031(2) 0.0236(19) 0.035(2) -0.0093(16) 0.0164(16) -0.0142(15)
O5 0.056(3) 0.0236(19) 0.036(2) -0.0172(17) 0.0258(19) -0.0186(18)
O6 0.037(2) 0.0238(18) 0.0239(18) -0.0068(14) 0.0164(15) -0.0133(16)
O7 0.036(2) 0.0229(18) 0.0208(17) -0.0062(14) 0.0140(15) -0.0087(15)
O8 0.034(2) 0.0224(18) 0.0233(17) -0.0068(14) 0.0166(15) -0.0131(15)
N1 0.021(2) 0.0160(19) 0.024(2) -0.0068(16) 0.0142(16) -0.0092(15)
N2 0.029(2) 0.017(2) 0.037(2) -0.0096(18) 0.0168(19) -0.0092(17)
N3 0.025(2) 0.0153(19) 0.0190(19) -0.0034(15) 0.0083(16) -0.0076(16)
N4 0.042(3) 0.017(2) 0.038(2) -0.0139(18) 0.023(2) -0.0144(19)
C1 0.021(2) 0.017(2) 0.019(2) -0.0054(17) 0.0057(18) -0.0047(18)
C2 0.019(2) 0.020(2) 0.020(2) -0.0060(18) 0.0059(18) -0.0055(18)
C3 0.022(2) 0.019(2) 0.020(2) -0.0048(18) 0.0046(19) -0.0075(19)
C4 0.020(2) 0.020(2) 0.019(2) -0.0052(18) 0.0065(18) -0.0074(19)
C5 0.018(2) 0.020(2) 0.016(2) -0.0050(17) 0.0035(17) -0.0063(18)
C6 0.022(2) 0.017(2) 0.021(2) -0.0028(18) 0.0023(19) -0.0064(18)

loop_
_atom_type_symbol
_atom_type_description
_atom_type_scat_dispersion_real
_atom_type_scat_dispersion_imag
_atom_type_scat_source
Cs Cs -0.3680 2.1192 'International Tables Vol C Tables 4.2.6.8 and 6.1.1.4'
O O 0.0106 0.0060 'International Tables Vol C Tables 4.2.6.8 and 6.1.1.4'
N N 0.0061 0.0033 'International Tables Vol C Tables 4.2.6.8 and 6.1.1.4'
C C 0.0033 0.0016 'International Tables Vol C Tables 4.2.6.8 and 6.1.1.4'
H H 0.0000 0.0000 'International Tables Vol C Tables 4.2.6.8 and 6.1.1.4'

loop_
_geom_angle_atom_site_label_1
_geom_angle_atom_site_label_2
_geom_angle_atom_site_label_3
_geom_angle
_geom_angle_site_symmetry_1
_geom_angle_site_symmetry_3
_geom_angle_publ_flag
O1 Cs1 O7 135.47(9) . 2_566 ?
O1 Cs1 O8 165.67(9) . 2_566 ?
O7 Cs1 O8 55.73(9) 2_566 2_566 ?
O1 Cs1 O2 77.05(10) . 2_666 ?
O7 Cs1 O2 96.42(9) 2_566 2_666 ?
O8 Cs1 O2 113.11(9) 2_566 2_666 ?
O1 Cs1 O6 112.38(10) . 1_556 ?
O7 Cs1 O6 101.00(9) 2_566 1_556 ?
O8 Cs1 O6 67.65(9) 2_566 1_556 ?
O2 Cs1 O6 60.00(9) 2_666 1_556 ?
O1 Cs1 O3 86.49(10) . 2_566 ?
O7 Cs1 O3 70.10(9) 2_566 2_566 ?
O8 Cs1 O3 91.10(9) 2_566 2_566 ?
O2 Cs1 O3 139.46(9) 2_666 2_566 ?
O6 Cs1 O3 157.74(9) 1_556 2_566 ?
O1 Cs1 O3 51.80(9) . . ?
O7 Cs1 O3 83.84(8) 2_566 . ?
O8 Cs1 O3 139.03(8) 2_566 . ?
O2 Cs1 O3 74.30(10) 2_666 . ?
O6 Cs1 O3 134.30(10) 1_556 . ?
O3 Cs1 O3 66.51(11) 2_566 . ?
O1 Cs1 O4 69.07(9) . 1_565 ?
O7 Cs1 O4 150.56(9) 2_566 1_565 ?
O8 Cs1 O4 97.65(8) 2_566 1_565 ?
O2 Cs1 O4 106.74(9) 2_666 1_565 ?
O6 Cs1 O4 76.25(9) 1_556 1_565 ?
O3 Cs1 O4 101.24(9) 2_566 1_565 ?
O3 Cs1 O4 119.43(8) . 1_565 ?
O1 Cs1 O4 101.88(9) . 2_566 ?
O7 Cs1 O4 92.82(9) 2_566 2_566 ?
O8 Cs1 O4 65.96(9) 2_566 2_566 ?
O2 Cs1 O4 167.69(9) 2_666 2_566 ?
O6 Cs1 O4 110.22(9) 1_556 2_566 ?
O3 Cs1 O4 51.90(9) 2_566 2_566 ?
O3 Cs1 O4 114.92(10) . 2_566 ?
O5 Cs2 O8 72.36(9) . 1_565 ?
O3 Cs2 O8 150.96(8) 2_566 1_565 ?
O5 Cs2 O7 52.61(9) . . ?
O3 Cs2 O7 83.43(8) 2_566 . ?
O8 Cs2 O7 124.92(8) 1_565 . ?
O5 Cs2 O4 166.87(10) . 2_566 ?
O3 Cs2 O4 53.67(8) 2_566 2_566 ?
O8 Cs2 O4 97.34(8) 1_565 2_566 ?
O7 Cs2 O4 136.49(8) . 2_566 ?
O5 Cs2 O1 75.50(10) . . ?
O3 Cs2 O1 84.71(9) 2_566 . ?
O8 Cs2 O1 100.09(9) 1_565 . ?
O7 Cs2 O1 66.66(9) . . ?
O4 Cs2 O1 98.96(9) 2_566 . ?
O5 Cs2 O5 72.84(12) . 2_575 ?
O3 Cs2 O5 120.73(10) 2_566 2_575 ?
O8 Cs2 O5 67.58(9) 1_565 2_575 ?
O7 Cs2 O5 95.63(9) . 2_575 ?
O4 Cs2 O5 111.34(9) 2_566 2_575 ?
O1 Cs2 O5 148.21(8) . 2_575 ?
O5 Cs2 O6 107.53(10) . 2_575 ?
O3 Cs2 O6 104.19(9) 2_566 2_575 ?
O8 Cs2 O6 63.68(8) 1_565 2_575 ?
O7 Cs2 O6 131.09(9) . 2_575 ?
O4 Cs2 O6 73.70(8) 2_566 2_575 ?
O1 Cs2 O6 160.32(9) . 2_575 ?
O5 Cs2 O6 38.66(8) 2_575 2_575 ?
O5 Cs2 O4 107.78(9) . 1_565 ?
O3 Cs2 O4 96.90(9) 2_566 1_565 ?
O8 Cs2 O4 61.53(8) 1_565 1_565 ?
O7 Cs2 O4 129.16(9) . 1_565 ?
O4 Cs2 O4 59.39(10) 2_566 1_565 ?
O1 Cs2 O4 62.80(9) . 1_565 ?
O5 Cs2 O4 125.33(8) 2_575 1_565 ?
O6 Cs2 O4 98.33(8) 2_575 1_565 ?
C1 O1 Cs1 129.2(3) . . ?
C1 O1 Cs2 116.9(3) . . ?
Cs1 O1 Cs2 80.57(8) . . ?
C1 O2 Cs1 115.8(3) . 2_666 ?
C2 O3 Cs2 142.5(3) . 2_566 ?
C2 O3 Cs1 100.7(3) . 2_566 ?
Cs2 O3 Cs1 79.10(8) 2_566 2_566 ?
C2 O3 Cs1 118.7(3) . . ?
Cs2 O3 Cs1 94.45(9) 2_566 . ?
Cs1 O3 Cs1 113.49(11) 2_566 . ?
C3 O4 Cs2 137.4(3) . 2_566 ?
C3 O4 Cs1 129.1(3) . 1_545 ?
Cs2 O4 Cs1 79.27(7) 2_566 1_545 ?
C3 O4 Cs1 106.4(3) . 2_566 ?
Cs2 O4 Cs1 76.43(7) 2_566 2_566 ?
Cs1 O4 Cs1 117.98(10) 1_545 2_566 ?
C3 O4 Cs2 100.2(3) . 1_545 ?
Cs2 O4 Cs2 120.61(10) 2_566 1_545 ?
Cs1 O4 Cs2 71.63(7) 1_545 1_545 ?
Cs1 O4 Cs2 73.73(8) 2_566 1_545 ?
C4 O5 Cs2 129.8(3) . . ?
C4 O5 Cs2 88.5(3) . 2_575 ?
Cs2 O5 Cs2 107.16(12) . 2_575 ?
C4 O6 Cs1 117.8(3) . 1_554 ?
C4 O6 Cs2 83.7(3) . 2_575 ?
Cs1 O6 Cs2 77.59(8) 1_554 2_575 ?
C5 O7 Cs1 142.5(3) . 2_566 ?
C5 O7 Cs2 119.9(3) . . ?
Cs1 O7 Cs2 96.88(8) 2_566 . ?
C6 O8 Cs1 144.1(3) . 2_566 ?
C6 O8 Cs2 132.0(3) . 1_545 ?
Cs1 O8 Cs2 83.73(7) 2_566 1_545 ?
C2 N1 C3 129.2(4) . . ?
C5 N3 C6 126.5(4) . . ?
O1 C1 O2 128.1(4) . . ?
O1 C1 C2 115.6(4) . . ?
O2 C1 C2 116.3(4) . . ?
O3 C2 N1 125.3(4) . . ?
O3 C2 C1 121.5(4) . . ?
N1 C2 C1 113.2(4) . . ?
O4 C3 N2 124.8(4) . . ?
O4 C3 N1 122.4(4) . . ?
N2 C3 N1 112.8(4) . . ?
O5 C4 O6 128.2(4) . . ?
O5 C4 C5 115.6(4) . . ?
O6 C4 C5 116.2(4) . . ?
O7 C5 N3 127.0(4) . . ?
O7 C5 C4 121.0(4) . . ?
N3 C5 C4 112.0(4) . . ?
O8 C6 N4 124.9(4) . . ?
O8 C6 N3 123.2(4) . . ?
N4 C6 N3 111.8(4) . . ?

loop_
_geom_bond_atom_site_label_1
_geom_bond_atom_site_label_2
_geom_bond_distance
_geom_bond_site_symmetry_2
_geom_bond_publ_flag
Cs1 O1 3.007(3) . ?
Cs1 O7 3.037(3) 2_566 ?
Cs1 O8 3.068(3) 2_566 ?
Cs1 O2 3.180(4) 2_666 ?
Cs1 O6 3.183(4) 1_556 ?
Cs1 O3 3.228(4) 2_566 ?
Cs1 O3 3.229(3) . ?
Cs1 O4 3.285(3) 1_565 ?
Cs1 O4 3.306(4) 2_566 ?
Cs2 O5 2.975(3) . ?
Cs2 O3 3.112(3) 2_566 ?
Cs2 O8 3.150(3) 1_565 ?
Cs2 O7 3.183(3) . ?
Cs2 O4 3.221(3) 2_566 ?
Cs2 O1 3.232(4) . ?
Cs2 O5 3.334(4) 2_575 ?
Cs2 O6 3.433(4) 2_575 ?
Cs2 O4 3.601(4) 1_565 ?
O1 C1 1.241(5) . ?
O2 C1 1.255(5) . ?
O3 C2 1.219(5) . ?
O4 C3 1.226(5) . ?
O5 C4 1.234(5) . ?
O6 C4 1.258(5) . ?
O7 C5 1.218(5) . ?
O8 C6 1.223(5) . ?
N1 C2 1.356(6) . ?
N1 C3 1.403(5) . ?
N2 C3 1.328(6) . ?
N3 C5 1.369(6) . ?
N3 C6 1.420(6) . ?
N4 C6 1.327(6) . ?
C1 C2 1.556(6) . ?
C4 C5 1.567(6) . ?
